data_7243487
loop_
_publ_author_name
'Vicatos, A. I.'
'Caira, M. R.'

_publ_section_title
;
 Cyclodextrin complexes of the anticonvulsant agent valproic acid
;
_journal_issue 37
_journal_name_full CrystEngComm
_journal_page_first 6582
_journal_page_last 6590
_journal_paper_doi 10.1039/D1CE01024G
_journal_volume 23
_journal_year 2021
_chemical_absolute_configuration syn
_chemical_formula_moiety
;
3(C48 H80 O40), 4(C8 H16 O2), 49(H2 O)
;
_chemical_formula_sum 'C176 H402 O177'
_chemical_formula_weight 5350.95
_chemical_name_common
;
tris(gamma-cyclodextrin) tetrakis(valproic acid) clathrate hydrate
;
_chemical_name_systematic
;
tris(cyclooctylamylose) tetrakis(2-propylpentanoic acid) clathrate hydrate
;
_chemical_temperature_decomposition 538.5
_space_group_crystal_system tetragonal
_space_group_IT_number 90
_space_group_name_Hall 'P 4ab 2ab'
_space_group_name_H-M_alt 'P 4 21 2'
_atom_sites_solution_hydrogens geom
_atom_sites_solution_primary direct
_atom_sites_solution_secondary difmap
_audit_creation_method SHELXL-2018/3
_audit_update_record
;
2021-07-12 deposited with the CCDC.	2021-09-01 downloaded from the CCDC.
;
_cell_angle_alpha 90
_cell_angle_beta 90
_cell_angle_gamma 90
_cell_formula_units_Z 2
_cell_length_a 23.745(4)
_cell_length_b 23.745(4)
_cell_length_c 23.100(5)
_cell_measurement_reflns_used 9588
_cell_measurement_temperature 293(2)
_cell_measurement_theta_max 24.645
_cell_measurement_theta_min 2.426
_cell_volume 13024(4)
_computing_cell_refinement 'Program SAINT, v8.34A, Bruker AXS'
_computing_data_collection 'Bruker 2013, APEX2, v2013.10-0.'
_computing_data_reduction 'Program SAINT, v8.34A, Bruker AXS'
_computing_molecular_graphics 'POV-Ray in interface X-Seed (LJ Barbour, 1999)'
_computing_publication_material 'PLATON (Spek, 1990)'
_computing_structure_refinement 'SHELXL-2018/3 (Sheldrick, 2018)'
_computing_structure_solution 'SHELXS (Sheldrick, 2012)'
_diffrn_ambient_temperature 293(2)
_diffrn_detector_area_resol_mean n/a
_diffrn_measured_fraction_theta_full 0.998
_diffrn_measured_fraction_theta_max 0.994
_diffrn_measurement_device_type 'Bruker Apex II Duo diffractometer'
_diffrn_measurement_method 'phi- and omega-scans of 0.80 deg.'
_diffrn_radiation_type MoK\a
_diffrn_radiation_wavelength 0.71073
_diffrn_reflns_av_R_equivalents 0.1078
_diffrn_reflns_av_unetI/netI 0.0531
_diffrn_reflns_Laue_measured_fraction_full 0.998
_diffrn_reflns_Laue_measured_fraction_max 0.994
_diffrn_reflns_limit_h_max 28
_diffrn_reflns_limit_h_min -28
_diffrn_reflns_limit_k_max 28
_diffrn_reflns_limit_k_min -26
_diffrn_reflns_limit_l_max 27
_diffrn_reflns_limit_l_min -27
_diffrn_reflns_number 149732
_diffrn_reflns_point_group_measured_fraction_full 0.999
_diffrn_reflns_point_group_measured_fraction_max 0.994
_diffrn_reflns_theta_full 25.242
_diffrn_reflns_theta_max 25.558
_diffrn_reflns_theta_min 1.230
_diffrn_source 'sealed tube'
_exptl_absorpt_coefficient_mu 0.123
_exptl_absorpt_correction_T_max 0.978
_exptl_absorpt_correction_T_min 0.746
_exptl_absorpt_correction_type multi-scan
_exptl_absorpt_process_details '(SADABS-2012/1, Bruker AXS)'
_exptl_crystal_colour colourless
_exptl_crystal_density_diffrn 1.364
_exptl_crystal_density_meas ?
_exptl_crystal_density_method none
_exptl_crystal_description block
_exptl_crystal_F_000 5748
_exptl_crystal_recrystallization_method 'Co-precipitation and slow evaporation'
_exptl_crystal_size_max 0.45
_exptl_crystal_size_mid 0.25
_exptl_crystal_size_min 0.19
_refine_diff_density_max 0.549
_refine_diff_density_min -0.625
_refine_diff_density_rms 0.127
_refine_ls_abs_structure_details
;
 Flack x determined using 3375 quotients [(I+)-(I-)]/[(I+)+(I-)]
 (Parsons, Flack and Wagner, Acta Cryst. B69 (2013) 249-259).
;
_refine_ls_abs_structure_Flack 0.3(8)
_refine_ls_extinction_method none
_refine_ls_goodness_of_fit_ref 1.730
_refine_ls_hydrogen_treatment constr
_refine_ls_matrix_type full
_refine_ls_number_parameters 655
_refine_ls_number_reflns 12162
_refine_ls_number_restraints 8
_refine_ls_restrained_S_all 1.730
_refine_ls_R_factor_all 0.1554
_refine_ls_R_factor_gt 0.1431
_refine_ls_shift/su_max 0.002
_refine_ls_shift/su_mean 0.000
_refine_ls_structure_factor_coef Fsqd
_refine_ls_weighting_details 'w=1/[\s^2^(Fo^2^)+(0.2000P)^2^] where P=(Fo^2^+2Fc^2^)/3'
_refine_ls_weighting_scheme calc
_refine_ls_wR_factor_gt 0.4024
_refine_ls_wR_factor_ref 0.4101
_reflns_Friedel_coverage 0.796
_reflns_Friedel_fraction_full 1.000
_reflns_Friedel_fraction_max 0.994
_reflns_number_gt 10116
_reflns_number_total 12162
_reflns_threshold_expression 'I > 2\s(I)'
_cod_data_source_file d1ce01024g2.cif
_cod_data_source_block NUGAM2
_cod_depositor_comments
;
The following automatic conversions were performed:

data name '_chemical_melting_point' was changed to
'_chemical_temperature_decomposition' since the value had been
'decomp.538.5 K'. The value 'decomp.538.5 K' was changed to '538.5'.

data item '_exptl_crystal_density_meas' value 'not measured' was
changed to '?' -- the value is perceived as not measured.

Automatic conversion script
Id: cif_fix_values 7556 2019-12-06 15:28:31Z antanas 

 Adding full bibliography for 7243484--7243487.cif.
;
_cod_original_cell_volume 13025(5)
_cod_database_code 7243487
_shelx_shelxl_version_number 2018/3
_shelx_space_group_comment
;
The symmetry employed for this shelxl refinement is uniquely defined
by the following loop, which should always be used as a source of
symmetry information in preference to the above space-group names.
They are only intended as comments.
;
_shelx_estimated_absorpt_t_min 0.949
_shelx_estimated_absorpt_t_max 0.978

loop_
_space_group_symop_operation_xyz
'x, y, z'
'-y+1/2, x+1/2, z'
'-x, -y, z'
'y+1/2, -x+1/2, z'
'x+1/2, -y+1/2, -z'
'-x+1/2, y+1/2, -z'
'y, x, -z'
'-y, -x, -z'

loop_
_atom_site_label
_atom_site_type_symbol
_atom_site_fract_x
_atom_site_fract_y
_atom_site_fract_z
_atom_site_U_iso_or_equiv
_atom_site_adp_type
_atom_site_occupancy
_atom_site_site_symmetry_order
_atom_site_calc_flag
_atom_site_refinement_flags_posn
_atom_site_refinement_flags_adp
_atom_site_refinement_flags_occupancy
_atom_site_disorder_assembly
_atom_site_disorder_group
O30 O 0.6176(5) 0.3299(5) 0.4535(5) 0.086(3) Uiso 1 1 d . . . . .
O31 O 0.5927(8) 0.4170(8) 0.1693(8) 0.142(5) Uiso 1 1 d . . . . .
O32 O 0.5642(10) 0.4125(10) 0.3868(10) 0.179(8) Uiso 1 1 d . . . . .
O33 O 0.5415(13) 0.3992(13) 1.0503(14) 0.223(11) Uiso 1 1 d . . . . .
C1A C 0.2641(4) 0.1717(5) 0.9508(4) 0.042(2) Uani 1 1 d . . . . .
H1A H 0.223469 0.172358 0.957914 0.051 Uiso 1 1 calc R U . . .
O2A O 0.2513(3) 0.1815(3) 0.8476(3) 0.0436(14) Uani 1 1 d . . . . .
H2A H 0.230791 0.204436 0.831457 0.052 Uiso 1 1 calc R U . . .
C2A C 0.2754(4) 0.2067(4) 0.8988(3) 0.0383(19) Uani 1 1 d . . . . .
H7 H 0.258746 0.244032 0.904491 0.046 Uiso 1 1 calc R U . . .
O3A O 0.3488(3) 0.2524(3) 0.8446(3) 0.0506(17) Uani 1 1 d . . . . .
H3A H 0.382564 0.259354 0.843206 0.061 Uiso 1 1 calc R U . . .
C3A C 0.3379(4) 0.2130(5) 0.8907(3) 0.045(2) Uani 1 1 d . . . . .
H8 H 0.353828 0.176383 0.880151 0.053 Uiso 1 1 calc R U . . .
O4A O 0.4247(3) 0.2360(3) 0.9372(3) 0.0437(15) Uani 1 1 d . . . . .
C4A C 0.3672(4) 0.2342(4) 0.9461(3) 0.0372(19) Uani 1 1 d . . . . .
H4A H 0.353554 0.272090 0.955151 0.045 Uiso 1 1 calc R U . . .
O5A O 0.2912(3) 0.1911(3) 1.0012(2) 0.0424(15) Uani 1 1 d . . . . .
C5A C 0.3511(4) 0.1939(5) 0.9957(3) 0.043(2) Uani 1 1 d . . . . .
H5A H 0.365560 0.156261 0.986789 0.052 Uiso 1 1 calc R U . . .
O6A O 0.3607(4) 0.2716(4) 1.0640(4) 0.060(3) Uiso 0.81(2) 1 d . . P . .
H6A H 0.373480 0.281329 1.095420 0.072 Uiso 0.81(2) 1 calc R U P . .
C6A C 0.3742(5) 0.2125(5) 1.0538(4) 0.056(3) Uani 1 1 d D . . . .
C1B C 0.4507(5) 0.2881(4) 0.9503(4) 0.046(2) Uani 1 1 d . . . . .
H1B H 0.421831 0.316830 0.957032 0.056 Uiso 1 1 calc R U . . .
O2B O 0.4539(3) 0.3044(4) 0.8466(3) 0.0554(18) Uani 1 1 d . . . . .
H2B H 0.443896 0.336507 0.838436 0.066 Uiso 1 1 calc R U . . .
C2B C 0.4880(4) 0.3057(5) 0.8982(4) 0.048(2) Uani 1 1 d . . . . .
H9 H 0.502829 0.343726 0.904330 0.058 Uiso 1 1 calc R U . . .
O3B O 0.5705(3) 0.2860(4) 0.8424(3) 0.060(2) Uani 1 1 d D . . . .
H3B H 0.602461 0.272958 0.844214 0.072 Uiso 1 1 calc R U . . .
C3B C 0.5369(4) 0.2641(5) 0.8900(4) 0.046(2) Uani 1 1 d . . . . .
H10 H 0.522284 0.226684 0.880198 0.055 Uiso 1 1 calc R U . . .
O4B O 0.6135(3) 0.2199(3) 0.9364(3) 0.0429(15) Uani 1 1 d . . . . .
C4B C 0.5698(4) 0.2616(5) 0.9458(4) 0.049(2) Uani 1 1 d . . . . .
H4B H 0.586920 0.298307 0.953687 0.059 Uiso 1 1 calc R U . . .
O5B O 0.4859(3) 0.2834(4) 1.0001(3) 0.0569(19) Uani 1 1 d . . . . .
C5B C 0.5324(4) 0.2451(5) 0.9953(3) 0.042(2) Uani 1 1 d . . . . .
H5B H 0.517246 0.207518 0.987064 0.051 Uiso 1 1 calc R U . . .
O6B O 0.5906(4) 0.2935(4) 1.0612(4) 0.079(2) Uiso 1 1 d . . . . .
H6B H 0.567164 0.318846 1.061825 0.095 Uiso 1 1 calc R U . . .
C6B C 0.5638(6) 0.2423(6) 1.0536(4) 0.069(4) Uani 1 1 d . . . . .
H1 H 0.537349 0.235640 1.084901 0.083 Uiso 1 1 calc R U . . .
H2 H 0.591075 0.211926 1.053231 0.083 Uiso 1 1 calc R U . . .
C1C C 0.6395(4) 0.2529(4) 0.6255(4) 0.045(2) Uani 1 1 d . . . . .
H1C H 0.676385 0.269597 0.617222 0.054 Uiso 1 1 calc R U . . .
O2C O 0.6468(4) 0.2795(3) 0.7274(3) 0.0570(19) Uani 1 1 d . . . . .
H2C H 0.642354 0.248173 0.741609 0.068 Uiso 1 1 calc R U . . .
C2C C 0.6145(4) 0.2838(5) 0.6754(4) 0.048(2) Uani 1 1 d . . . . .
H11 H 0.612101 0.323730 0.664872 0.057 Uiso 1 1 calc R U . . .
O3C O 0.5255(4) 0.2959(4) 0.7300(3) 0.066(2) Uani 1 1 d D . . . .
H3C H 0.546159 0.299653 0.758189 0.079 Uiso 1 1 calc DR U . . .
C3C C 0.5528(4) 0.2620(5) 0.6876(4) 0.048(2) Uani 1 1 d . . . . .
H12 H 0.553187 0.222363 0.699277 0.058 Uiso 1 1 calc R U . . .
O4C O 0.4652(3) 0.2447(4) 0.6419(3) 0.057(2) Uani 1 1 d . . . . .
C4C C 0.5196(4) 0.2700(5) 0.6311(3) 0.054(3) Uani 1 1 d . . . . .
H4C H 0.516201 0.309816 0.620589 0.065 Uiso 1 1 calc R U . . .
O5C O 0.6069(3) 0.2572(3) 0.5761(3) 0.0479(16) Uani 1 1 d . . . . .
C5C C 0.5504(5) 0.2357(5) 0.5838(4) 0.051(2) Uani 1 1 d . . . . .
H5C H 0.552110 0.195987 0.595322 0.061 Uiso 1 1 calc R U . . .
O6C O 0.5184(5) 0.2976(7) 0.5068(4) 0.112(5) Uani 1 1 d . . . . .
H6C H 0.546277 0.305724 0.487550 0.134 Uiso 1 1 calc R U . . .
C6C C 0.5216(6) 0.2407(10) 0.5239(5) 0.108(8) Uani 1 1 d . . . . .
H6C1 H 0.542910 0.219487 0.495429 0.130 Uiso 1 1 calc R U . . .
H6C2 H 0.483970 0.224827 0.525809 0.130 Uiso 1 1 calc R U . . .
C1D C 0.4208(6) 0.2795(7) 0.6269(4) 0.072(4) Uani 1 1 d . . . . .
H1D H 0.435087 0.317688 0.620163 0.086 Uiso 1 1 calc R U . . .
O2D O 0.4053(3) 0.3024(4) 0.7288(3) 0.060(2) Uani 1 1 d . . . . .
H2D H 0.438789 0.293954 0.727811 0.072 Uiso 1 1 calc DR U . . .
C2D C 0.3779(5) 0.2809(7) 0.6788(5) 0.070(4) Uani 1 1 d . . . . .
H13 H 0.345833 0.305004 0.668901 0.084 Uiso 1 1 calc R U . . .
O3D O 0.3139(3) 0.2222(4) 0.7336(3) 0.0533(18) Uani 1 1 d . . . . .
H3D H 0.283433 0.213974 0.719199 0.064 Uiso 1 1 calc R U . . .
C3D C 0.3575(4) 0.2210(5) 0.6888(4) 0.050(3) Uani 1 1 d . . . . .
H14 H 0.388327 0.195133 0.698273 0.061 Uiso 1 1 calc R U . . .
O4D O 0.3038(3) 0.1480(4) 0.6412(3) 0.0523(18) Uani 1 1 d . . . . .
C4D C 0.3259(5) 0.2037(5) 0.6323(4) 0.054(3) Uani 1 1 d . . . . .
H4D H 0.295201 0.230234 0.624244 0.065 Uiso 1 1 calc R U . . .
O5D O 0.3921(4) 0.2607(5) 0.5765(3) 0.090(4) Uani 1 1 d . . . . .
C5D C 0.3677(7) 0.2032(9) 0.5827(4) 0.094(6) Uani 1 1 d . . . . .
H5D H 0.398859 0.179357 0.595865 0.113 Uiso 1 1 calc R U . . .
O6D O 0.3052(6) 0.2177(6) 0.5122(6) 0.072(5) Uiso 0.64(2) 1 d D . P . .
H6D H 0.291155 0.211895 0.480257 0.086 Uiso 0.64(2) 1 calc R U P . .
C6D C 0.3512(6) 0.1799(6) 0.5210(5) 0.115(7) Uani 1 1 d D . . . .
C1E C 0.3367(4) 0.2395(5) 0.2833(4) 0.050(2) Uani 1 1 d . . . . .
H1E H 0.298771 0.253177 0.292545 0.060 Uiso 1 1 calc R U . . .
O2E O 0.3291(4) 0.2644(4) 0.1818(3) 0.062(2) Uani 1 1 d . . . . .
H2E H 0.346677 0.243103 0.160430 0.075 Uiso 1 1 calc R U . . .
C2E C 0.3621(4) 0.2756(5) 0.2332(4) 0.051(2) Uani 1 1 d . . . . .
H3 H 0.359287 0.315605 0.243090 0.061 Uiso 1 1 calc R U . . .
O3E O 0.4440(3) 0.2980(4) 0.1792(3) 0.068(2) Uani 1 1 d . . . . .
H3E H 0.476781 0.289276 0.172772 0.081 Uiso 1 1 calc R U . . .
C3E C 0.4209(5) 0.2612(6) 0.2222(4) 0.066(3) Uani 1 1 d . . . . .
H4 H 0.423360 0.222139 0.208643 0.079 Uiso 1 1 calc R U . . .
O4E O 0.5115(3) 0.2487(3) 0.2667(3) 0.0448(15) Uani 1 1 d . . . . .
C4E C 0.4547(4) 0.2675(5) 0.2779(4) 0.047(2) Uani 1 1 d . . . . .
H4E H 0.454667 0.306892 0.290714 0.056 Uiso 1 1 calc R U . . .
O5E O 0.3719(3) 0.2464(4) 0.3319(3) 0.066(2) Uani 1 1 d . . . . .
C5E C 0.4296(5) 0.2301(6) 0.3238(5) 0.063(3) Uani 1 1 d . . . . .
H5E H 0.430425 0.191176 0.309875 0.076 Uiso 1 1 calc R U . . .
O6E O 0.433(4) 0.276(3) 0.418(3) 0.14(3) Uiso 0.2 1 d D . P . .
H6E H 0.437822 0.306747 0.402106 0.164 Uiso 0.2 1 calc R U P . .
C6E C 0.4586(6) 0.2322(6) 0.3848(5) 0.111(8) Uani 1 1 d D . . . .
C1F C 0.5576(4) 0.2865(4) 0.2839(4) 0.0385(19) Uani 1 1 d . . . . .
H1F H 0.541857 0.323852 0.292071 0.046 Uiso 1 1 calc R U . . .
O2F O 0.5650(3) 0.3098(3) 0.1823(3) 0.0519(17) Uani 1 1 d . . . . .
H2F H 0.550154 0.340180 0.189573 0.062 Uiso 1 1 calc R U . . .
C2F C 0.5972(4) 0.2911(4) 0.2323(3) 0.042(2) Uani 1 1 d . . . . .
H5 H 0.625915 0.319540 0.241042 0.050 Uiso 1 1 calc R U . . .
O3F O 0.6680(4) 0.2431(3) 0.1758(3) 0.058(2) Uani 1 1 d . . . . .
H3F H 0.653304 0.257297 0.147154 0.069 Uiso 1 1 calc R U . . .
C3F C 0.6261(5) 0.2363(4) 0.2210(4) 0.046(2) Uani 1 1 d . . . . .
H6 H 0.598436 0.207772 0.209444 0.055 Uiso 1 1 calc R U . . .
O4F O 0.6821(4) 0.1662(3) 0.2662(3) 0.0558(19) Uani 1 1 d . . . . .
C4F C 0.6550(5) 0.2186(4) 0.2780(4) 0.049(2) Uani 1 1 d . . . . .
H4F H 0.683097 0.246827 0.289013 0.059 Uiso 1 1 calc R U . . .
O5F O 0.5848(3) 0.2673(3) 0.3328(2) 0.0434(15) Uani 1 1 d . . . . .
C5F C 0.6114(5) 0.2130(4) 0.3252(4) 0.047(2) Uani 1 1 d . . . . .
H5F H 0.583128 0.185064 0.313865 0.057 Uiso 1 1 calc R U . . .
O6F O 0.6757(5) 0.2363(6) 0.4038(4) 0.100(4) Uani 1 1 d . . . . .
H6F H 0.678310 0.234475 0.439153 0.120 Uiso 1 1 calc R U . . .
C6F C 0.6350(5) 0.1984(5) 0.3847(4) 0.061(3) Uani 1 1 d . . . . .
H6F1 H 0.604323 0.197569 0.412459 0.073 Uiso 1 1 calc R U . . .
H6F2 H 0.651364 0.160996 0.383292 0.073 Uiso 1 1 calc R U . . .
O2 O 0.4150(10) 0.4124(10) 0.8419(11) 0.179(7) Uiso 1 1 d . . . . .
O4 O 0.395(2) 0.349(2) 0.457(2) 0.250 Uiso 0.70(4) 1 d . U P . .
O62 O 0.3595(16) 0.1673(11) 1.0926(13) 0.052(12) Uiso 0.19(2) 1 d D . P . .
H62 H 0.370986 0.174626 1.125239 0.062 Uiso 0.19(2) 1 calc R U P . .
O63 O 0.3552(7) 0.2234(6) 0.4771(6) 0.038(5) Uiso 0.36(2) 1 d D . P . .
H63 H 0.332978 0.248807 0.484773 0.046 Uiso 0.36(2) 1 calc R U P . .
O64 O 0.4552(9) 0.2907(7) 0.4021(9) 0.090(5) Uiso 0.6 1 d D . P . .
H64 H 0.451881 0.292622 0.437391 0.108 Uiso 0.6 1 calc R U P . .
O65 O 0.4434(10) 0.1836(8) 0.4187(9) 0.027(5) Uiso 0.2 1 d D . P . .
H65 H 0.409455 0.177868 0.415794 0.032 Uiso 0.2 1 calc R U P . .
O1 O 0.5794(19) 0.4677(18) 0.2891(18) 0.22(2) Uiso 0.69(6) 1 d . . . . .
O5 O 0.421(4) 0.442(3) 0.970(3) 0.250 Uiso 0.47(4) 1 d . U P . .
O7 O 0.444(2) 0.395(2) 0.368(2) 0.27(3) Uiso 0.80(7) 1 d . . . . .
O6 O 0.432(3) 0.431(3) 0.290(3) 0.20(3) Uiso 0.38(5) 1 d . . . . .
O8 O 0.339(5) 0.322(5) 0.477(5) 0.250 Uiso 0.30(4) 1 d . U P . .
O9 O 0.374(3) 0.420(3) 0.945(3) 0.250 Uiso 0.53(4) 1 d . U P . .
O34 O 0.500000 0.500000 0.861(2) 0.067(14) Uiso 0.2 2 d S . P . .

loop_
_atom_site_aniso_label
_atom_site_aniso_U_11
_atom_site_aniso_U_22
_atom_site_aniso_U_33
_atom_site_aniso_U_23
_atom_site_aniso_U_13
_atom_site_aniso_U_12
C1A 0.023(4) 0.071(6) 0.033(4) -0.003(4) -0.002(3) 0.004(4)
O2A 0.044(4) 0.044(4) 0.043(3) 0.003(3) -0.005(3) -0.002(3)
C2A 0.046(5) 0.036(4) 0.033(4) -0.008(3) -0.005(3) 0.004(4)
O3A 0.064(4) 0.061(4) 0.027(3) 0.006(3) -0.004(3) -0.008(4)
C3A 0.054(5) 0.065(6) 0.015(3) 0.005(4) -0.001(3) -0.003(5)
O4A 0.042(3) 0.058(4) 0.031(3) -0.004(3) -0.003(3) 0.002(3)
C4A 0.055(5) 0.041(5) 0.017(3) 0.004(3) 0.000(3) -0.002(4)
O5A 0.034(3) 0.064(4) 0.029(3) -0.003(3) 0.001(2) -0.003(3)
C5A 0.036(5) 0.073(7) 0.021(3) 0.006(4) -0.001(3) 0.009(4)
C6A 0.062(6) 0.080(7) 0.025(4) 0.007(4) 0.002(4) -0.010(5)
C1B 0.060(6) 0.044(5) 0.035(4) -0.003(4) -0.002(4) -0.005(4)
O2B 0.046(4) 0.078(5) 0.042(3) 0.010(3) -0.003(3) 0.018(4)
C2B 0.022(4) 0.081(7) 0.042(4) 0.003(4) -0.008(4) 0.003(4)
O3B 0.045(4) 0.103(6) 0.031(3) 0.010(3) 0.007(3) 0.000(4)
C3B 0.040(5) 0.066(6) 0.032(4) 0.009(4) 0.004(4) -0.005(4)
O4B 0.034(3) 0.056(4) 0.039(3) -0.010(3) 0.001(2) 0.007(3)
C4B 0.024(4) 0.086(8) 0.037(4) -0.005(5) -0.001(3) 0.006(4)
O5B 0.045(4) 0.088(6) 0.038(3) -0.018(3) 0.001(3) -0.004(4)
C5B 0.044(5) 0.059(6) 0.023(4) 0.004(4) 0.004(3) 0.011(4)
C6B 0.081(8) 0.110(10) 0.017(4) -0.001(5) 0.001(4) 0.024(7)
C1C 0.049(5) 0.047(5) 0.040(4) 0.001(4) 0.011(4) -0.006(4)
O2C 0.076(5) 0.061(5) 0.034(3) -0.004(3) -0.014(3) -0.008(4)
C2C 0.053(6) 0.051(6) 0.039(5) -0.006(4) 0.007(4) -0.002(5)
O3C 0.079(6) 0.091(6) 0.027(3) -0.007(3) -0.003(3) -0.003(4)
C3C 0.048(6) 0.067(7) 0.031(4) 0.002(4) -0.004(4) -0.018(5)
O4C 0.043(4) 0.091(6) 0.037(3) -0.001(3) 0.002(3) -0.027(4)
C4C 0.053(6) 0.086(8) 0.024(4) -0.006(4) 0.010(4) -0.038(5)
O5C 0.059(4) 0.055(4) 0.030(3) 0.013(3) 0.005(3) -0.004(3)
C5C 0.055(6) 0.059(6) 0.039(5) 0.001(4) 0.004(4) -0.015(5)
O6C 0.097(8) 0.190(14) 0.048(5) 0.062(7) -0.017(5) -0.027(8)
C6C 0.062(8) 0.23(2) 0.032(5) -0.037(9) 0.006(5) -0.060(11)
C1D 0.078(9) 0.108(10) 0.029(5) 0.010(5) -0.017(5) -0.032(8)
O2D 0.053(4) 0.085(6) 0.041(3) -0.001(3) -0.008(3) -0.017(4)
C2D 0.036(5) 0.123(11) 0.049(6) 0.018(6) -0.004(4) -0.018(6)
O3D 0.033(3) 0.095(6) 0.032(3) 0.005(3) 0.004(3) -0.010(3)
C3D 0.032(5) 0.095(8) 0.024(4) 0.005(4) 0.003(3) 0.009(5)
O4D 0.041(4) 0.085(5) 0.030(3) 0.003(3) 0.002(3) 0.001(3)
C4D 0.049(6) 0.068(7) 0.045(5) 0.001(5) -0.010(4) -0.004(5)
O5D 0.081(6) 0.163(10) 0.027(3) 0.024(5) -0.026(4) -0.057(7)
C5D 0.090(10) 0.179(17) 0.015(4) -0.007(6) -0.004(5) -0.061(10)
C6D 0.114(13) 0.18(2) 0.046(7) -0.010(9) -0.038(8) -0.040(14)
C1E 0.040(5) 0.057(6) 0.052(5) 0.004(5) 0.003(4) -0.014(4)
O2E 0.065(5) 0.079(6) 0.043(4) 0.008(3) -0.012(3) -0.009(4)
C2E 0.045(5) 0.068(7) 0.039(5) 0.001(4) 0.000(4) -0.010(5)
O3E 0.045(4) 0.106(7) 0.052(4) 0.021(4) 0.007(3) -0.002(4)
C3E 0.076(8) 0.097(9) 0.024(4) 0.017(5) -0.015(4) -0.030(7)
O4E 0.041(3) 0.050(4) 0.043(3) -0.001(3) -0.006(3) -0.008(3)
C4E 0.029(4) 0.071(7) 0.040(5) 0.009(4) -0.001(4) -0.013(4)
O5E 0.047(4) 0.120(7) 0.031(3) -0.001(4) -0.003(3) -0.027(4)
C5E 0.041(6) 0.099(9) 0.050(6) 0.025(6) -0.008(4) -0.022(6)
C6E 0.072(9) 0.19(2) 0.068(8) 0.068(11) -0.037(7) -0.068(11)
C1F 0.039(5) 0.039(5) 0.037(4) 0.000(3) -0.006(3) -0.014(4)
O2F 0.066(5) 0.051(4) 0.038(3) 0.015(3) -0.012(3) -0.006(3)
C2F 0.048(5) 0.049(5) 0.029(4) 0.002(4) 0.004(4) 0.002(4)
O3F 0.083(5) 0.062(5) 0.028(3) 0.010(3) 0.016(3) -0.018(4)
C3F 0.064(6) 0.048(5) 0.025(4) 0.006(4) 0.009(4) 0.010(4)
O4F 0.088(6) 0.033(3) 0.046(3) 0.009(3) 0.019(4) 0.009(3)
C4F 0.066(7) 0.039(5) 0.042(5) 0.005(4) -0.001(4) 0.008(5)
O5F 0.040(3) 0.063(4) 0.028(3) -0.004(3) -0.003(2) -0.002(3)
C5F 0.070(7) 0.040(5) 0.033(4) 0.001(4) -0.003(4) 0.001(5)
O6F 0.083(7) 0.159(11) 0.058(5) 0.047(6) -0.029(5) -0.035(7)
C6F 0.076(8) 0.065(7) 0.042(5) 0.029(5) 0.024(5) 0.021(6)

loop_
_atom_type_symbol
_atom_type_description
_atom_type_scat_dispersion_real
_atom_type_scat_dispersion_imag
_atom_type_scat_source
C C 0.0033 0.0016 'International Tables Vol C Tables 4.2.6.8 and 6.1.1.4'
H H 0.0000 0.0000 'International Tables Vol C Tables 4.2.6.8 and 6.1.1.4'
O O 0.0106 0.0060 'International Tables Vol C Tables 4.2.6.8 and 6.1.1.4'

loop_
_geom_angle_atom_site_label_1
_geom_angle_atom_site_label_2
_geom_angle_atom_site_label_3
_geom_angle
_geom_angle_site_symmetry_1
_geom_angle_site_symmetry_3
_geom_angle_publ_flag
O5A C1A O4B 112.1(7) . 2_545 ?
O5A C1A C2A 113.9(8) . . ?
O4B C1A C2A 107.3(7) 2_545 . ?
O5A C1A H1A 107.8 . . ?
O4B C1A H1A 107.8 2_545 . ?
C2A C1A H1A 107.8 . . ?
C2A O2A H2A 109.5 . . ?
O2A C2A C1A 111.0(7) . . ?
O2A C2A C3A 109.4(7) . . ?
C1A C2A C3A 109.5(7) . . ?
O2A C2A H7 108.9 . . ?
C1A C2A H7 108.9 . . ?
C3A C2A H7 108.9 . . ?
C3A O3A H3A 109.5 . . ?
O3A C3A C2A 109.5(8) . . ?
O3A C3A C4A 108.8(8) . . ?
C2A C3A C4A 112.1(7) . . ?
O3A C3A H8 108.8 . . ?
C2A C3A H8 108.8 . . ?
C4A C3A H8 108.8 . . ?
C4A O4A C1B 115.4(7) . . ?
O4A C4A C3A 109.5(7) . . ?
O4A C4A C5A 112.0(7) . . ?
C3A C4A C5A 107.7(7) . . ?
O4A C4A H4A 109.2 . . ?
C3A C4A H4A 109.2 . . ?
C5A C4A H4A 109.2 . . ?
C1A O5A C5A 113.3(6) . . ?
O5A C5A C6A 107.1(7) . . ?
O5A C5A C4A 110.0(7) . . ?
C6A C5A C4A 113.0(8) . . ?
O5A C5A H5A 108.9 . . ?
C6A C5A H5A 108.9 . . ?
C4A C5A H5A 108.9 . . ?
C6A O6A H6A 109.5 . . ?
O62 C6A O6A 124.3(17) . . ?
O62 C6A C5A 104.3(17) . . ?
O6A C6A C5A 110.0(9) . . ?
O4A C1B O5B 111.0(8) . . ?
O4A C1B C2B 108.6(8) . . ?
O5B C1B C2B 108.2(8) . . ?
O4A C1B H1B 109.6 . . ?
O5B C1B H1B 109.6 . . ?
C2B C1B H1B 109.6 . . ?
C2B O2B H2B 109.5 . . ?
O2B C2B C3B 108.1(8) . . ?
O2B C2B C1B 108.3(7) . . ?
C3B C2B C1B 110.8(8) . . ?
O2B C2B H9 109.9 . . ?
C3B C2B H9 109.9 . . ?
C1B C2B H9 109.9 . . ?
C3B O3B H3B 109.5 . . ?
O3B C3B C4B 112.1(8) . . ?
O3B C3B C2B 106.1(8) . . ?
C4B C3B C2B 108.1(8) . . ?
O3B C3B H10 110.1 . . ?
C4B C3B H10 110.1 . . ?
C2B C3B H10 110.1 . . ?
C4B O4B C1A 117.6(7) . 4 ?
O4B C4B C5B 111.1(9) . . ?
O4B C4B C3B 105.6(8) . . ?
C5B C4B C3B 110.8(7) . . ?
O4B C4B H4B 109.7 . . ?
C5B C4B H4B 109.7 . . ?
C3B C4B H4B 109.7 . . ?
C1B O5B C5B 115.9(7) . . ?
O5B C5B C4B 110.5(8) . . ?
O5B C5B C6B 109.3(8) . . ?
C4B C5B C6B 113.1(9) . . ?
O5B C5B H5B 108.0 . . ?
C4B C5B H5B 108.0 . . ?
C6B C5B H5B 108.0 . . ?
C6B O6B H6B 109.5 . . ?
O6B C6B C5B 107.3(10) . . ?
O6B C6B H1 110.3 . . ?
C5B C6B H1 110.3 . . ?
O6B C6B H2 110.3 . . ?
C5B C6B H2 110.3 . . ?
H1 C6B H2 108.5 . . ?
O5C C1C O4D 111.3(8) . 4 ?
O5C C1C C2C 112.2(8) . . ?
O4D C1C C2C 109.2(8) 4 . ?
O5C C1C H1C 108.0 . . ?
O4D C1C H1C 108.0 4 . ?
C2C C1C H1C 108.0 . . ?
C2C O2C H2C 109.5 . . ?
O2C C2C C1C 113.5(9) . . ?
O2C C2C C3C 109.0(8) . . ?
C1C C2C C3C 110.3(8) . . ?
O2C C2C H11 108.0 . . ?
C1C C2C H11 108.0 . . ?
C3C C2C H11 108.0 . . ?
C3C O3C H3C 109.5 . . ?
O3C C3C C4C 106.3(9) . . ?
O3C C3C C2C 111.1(8) . . ?
C4C C3C C2C 106.6(7) . . ?
O3C C3C H12 110.9 . . ?
C4C C3C H12 110.9 . . ?
C2C C3C H12 110.9 . . ?
C1D O4C C4C 112.9(10) . . ?
O4C C4C C3C 105.2(7) . . ?
O4C C4C C5C 109.0(8) . . ?
C3C C4C C5C 107.0(10) . . ?
O4C C4C H4C 111.8 . . ?
C3C C4C H4C 111.8 . . ?
C5C C4C H4C 111.8 . . ?
C1C O5C C5C 113.0(7) . . ?
O5C C5C C4C 109.8(8) . . ?
O5C C5C C6C 105.8(8) . . ?
C4C C5C C6C 112.5(11) . . ?
O5C C5C H5C 109.6 . . ?
C4C C5C H5C 109.6 . . ?
C6C C5C H5C 109.6 . . ?
C6C O6C H6C 109.5 . . ?
O6C C6C C5C 110.3(12) . . ?
O6C C6C H6C1 109.6 . . ?
C5C C6C H6C1 109.6 . . ?
O6C C6C H6C2 109.6 . . ?
C5C C6C H6C2 109.6 . . ?
H6C1 C6C H6C2 108.1 . . ?
O4C C1D O5D 112.5(13) . . ?
O4C C1D C2D 108.3(9) . . ?
O5D C1D C2D 108.8(10) . . ?
O4C C1D H1D 109.1 . . ?
O5D C1D H1D 109.1 . . ?
C2D C1D H1D 109.1 . . ?
C2D O2D H2D 109.5 . . ?
O2D C2D C3D 111.1(9) . . ?
O2D C2D C1D 109.2(8) . . ?
C3D C2D C1D 107.6(12) . . ?
O2D C2D H13 109.6 . . ?
C3D C2D H13 109.6 . . ?
C1D C2D H13 109.6 . . ?
C3D O3D H3D 109.5 . . ?
O3D C3D C2D 108.3(10) . . ?
O3D C3D C4D 104.8(8) . . ?
C2D C3D C4D 105.8(8) . . ?
O3D C3D H14 112.5 . . ?
C2D C3D H14 112.5 . . ?
C4D C3D H14 112.5 . . ?
C1C O4D C4D 116.3(8) 2_545 . ?
O4D C4D C5D 109.8(11) . . ?
O4D C4D C3D 107.3(8) . . ?
C5D C4D C3D 108.6(8) . . ?
O4D C4D H4D 110.4 . . ?
C5D C4D H4D 110.4 . . ?
C3D C4D H4D 110.4 . . ?
C1D O5D C5D 113.3(9) . . ?
O5D C5D C4D 108.6(13) . . ?
O5D C5D C6D 109.4(10) . . ?
C4D C5D C6D 121.6(11) . . ?
O5D C5D H5D 105.4 . . ?
C4D C5D H5D 105.4 . . ?
C6D C5D H5D 105.4 . . ?
C6D O6D H6D 109.5 . . ?
O6D C6D O63 60.1(10) . . ?
O6D C6D C5D 95.6(13) . . ?
O63 C6D C5D 111.4(13) . . ?
O5E C1E O4F 111.2(9) . 2_545 ?
O5E C1E C2E 107.3(8) . . ?
O4F C1E C2E 109.8(8) 2_545 . ?
O5E C1E H1E 109.5 . . ?
O4F C1E H1E 109.5 2_545 . ?
C2E C1E H1E 109.5 . . ?
C2E O2E H2E 109.5 . . ?
O2E C2E C3E 109.4(8) . . ?
O2E C2E C1E 107.4(8) . . ?
C3E C2E C1E 111.7(9) . . ?
O2E C2E H3 109.4 . . ?
C3E C2E H3 109.4 . . ?
C1E C2E H3 109.4 . . ?
C3E O3E H3E 109.5 . . ?
O3E C3E C2E 110.0(10) . . ?
O3E C3E C4E 108.9(9) . . ?
C2E C3E C4E 109.5(9) . . ?
O3E C3E H4 109.5 . . ?
C2E C3E H4 109.5 . . ?
C4E C3E H4 109.5 . . ?
C4E O4E C1F 117.3(7) . . ?
O4E C4E C5E 108.3(9) . . ?
O4E C4E C3E 108.0(9) . . ?
C5E C4E C3E 109.1(8) . . ?
O4E C4E H4E 110.4 . . ?
C5E C4E H4E 110.4 . . ?
C3E C4E H4E 110.4 . . ?
C1E O5E C5E 115.6(8) . . ?
O5E C5E C4E 108.1(10) . . ?
O5E C5E C6E 107.1(10) . . ?
C4E C5E C6E 116.1(9) . . ?
O5E C5E H5E 108.4 . . ?
C4E C5E H5E 108.4 . . ?
C6E C5E H5E 108.4 . . ?
C6E O6E H6E 109.5 . . ?
O6E C6E O65 101(4) . . ?
O6E C6E O64 29(4) . . ?
O65 C6E O64 127.2(17) . . ?
O6E C6E C5E 109(4) . . ?
O65 C6E C5E 110.7(13) . . ?
O64 C6E C5E 104.7(13) . . ?
O5F C1F O4E 111.6(7) . . ?
O5F C1F C2F 111.9(7) . . ?
O4E C1F C2F 107.0(7) . . ?
O5F C1F H1F 108.7 . . ?
O4E C1F H1F 108.7 . . ?
C2F C1F H1F 108.7 . . ?
C2F O2F H2F 109.5 . . ?
O2F C2F C3F 111.6(7) . . ?
O2F C2F C1F 108.5(7) . . ?
C3F C2F C1F 111.0(8) . . ?
O2F C2F H5 108.5 . . ?
C3F C2F H5 108.5 . . ?
C1F C2F H5 108.5 . . ?
C3F O3F H3F 109.5 . . ?
O3F C3F C2F 110.1(8) . . ?
O3F C3F C4F 109.9(9) . . ?
C2F C3F C4F 106.9(7) . . ?
O3F C3F H6 110.0 . . ?
C2F C3F H6 110.0 . . ?
C4F C3F H6 110.0 . . ?
C1E O4F C4F 114.9(8) 4 . ?
O4F C4F C5F 111.7(8) . . ?
O4F C4F C3F 106.0(8) . . ?
C5F C4F C3F 109.6(9) . . ?
O4F C4F H4F 109.8 . . ?
C5F C4F H4F 109.8 . . ?
C3F C4F H4F 109.8 . . ?
C1F O5F C5F 113.6(7) . . ?
O5F C5F C4F 108.1(8) . . ?
O5F C5F C6F 104.7(8) . . ?
C4F C5F C6F 114.8(9) . . ?
O5F C5F H5F 109.7 . . ?
C4F C5F H5F 109.7 . . ?
C6F C5F H5F 109.7 . . ?
C6F O6F H6F 109.5 . . ?
O6F C6F C5F 113.1(9) . . ?
O6F C6F H6F1 109.0 . . ?
C5F C6F H6F1 109.0 . . ?
O6F C6F H6F2 109.0 . . ?
C5F C6F H6F2 109.0 . . ?
H6F1 C6F H6F2 107.8 . . ?
C6A O62 H62 109.5 . . ?
C6D O63 H63 109.5 . . ?
C6E O64 H64 109.5 . . ?
C6E O65 H65 109.5 . . ?

loop_
_geom_bond_atom_site_label_1
_geom_bond_atom_site_label_2
_geom_bond_distance
_geom_bond_site_symmetry_2
_geom_bond_publ_flag
C1A O5A 1.407(10) . ?
C1A O4B 1.471(12) 2_545 ?
C1A C2A 1.484(13) . ?
C1A H1A 0.9800 . ?
O2A C2A 1.443(10) . ?
O2A H2A 0.8200 . ?
C2A C3A 1.503(14) . ?
C2A H7 0.9800 . ?
O3A C3A 1.442(11) . ?
O3A H3A 0.8200 . ?
C3A C4A 1.538(11) . ?
C3A H8 0.9800 . ?
O4A C4A 1.381(12) . ?
O4A C1B 1.415(12) . ?
C4A C5A 1.540(12) . ?
C4A H4A 0.9800 . ?
O5A C5A 1.430(11) . ?
C5A C6A 1.516(12) . ?
C5A H5A 0.9800 . ?
O6A C6A 1.459(16) . ?
O6A H6A 0.8200 . ?
C6A O62 1.440(7) . ?
C1B O5B 1.426(12) . ?
C1B C2B 1.551(13) . ?
C1B H1B 0.9800 . ?
O2B C2B 1.442(10) . ?
O2B H2B 0.8200 . ?
C2B C3B 1.535(14) . ?
C2B H9 0.9800 . ?
O3B C3B 1.456(11) . ?
O3B H3B 0.8200 . ?
C3B C4B 1.509(13) . ?
C3B H10 0.9800 . ?
O4B C4B 1.450(12) . ?
C4B C5B 1.498(13) . ?
C4B H4B 0.9800 . ?
O5B C5B 1.436(12) . ?
C5B C6B 1.541(12) . ?
C5B H5B 0.9800 . ?
O6B C6B 1.384(18) . ?
O6B H6B 0.8200 . ?
C6B H1 0.9700 . ?
C6B H2 0.9700 . ?
C1C O5C 1.385(12) . ?
C1C O4D 1.410(12) 4 ?
C1C C2C 1.489(13) . ?
C1C H1C 0.9800 . ?
O2C C2C 1.429(12) . ?
O2C H2C 0.8200 . ?
C2C C3C 1.577(14) . ?
C2C H11 0.9800 . ?
O3C C3C 1.426(13) . ?
O3C H3C 0.8200 . ?
C3C C4C 1.536(13) . ?
C3C H12 0.9800 . ?
O4C C1D 1.386(18) . ?
O4C C4C 1.444(11) . ?
C4C C5C 1.547(15) . ?
C4C H4C 0.9800 . ?
O5C C5C 1.447(13) . ?
C5C C6C 1.549(16) . ?
C5C H5C 0.9800 . ?
O6C C6C 1.41(3) . ?
O6C H6C 0.8200 . ?
C6C H6C1 0.9700 . ?
C6C H6C2 0.9700 . ?
C1D O5D 1.420(12) . ?
C1D C2D 1.574(17) . ?
C1D H1D 0.9800 . ?
O2D C2D 1.421(14) . ?
O2D H2D 0.8200 . ?
C2D C3D 1.52(2) . ?
C2D H13 0.9800 . ?
O3D C3D 1.464(11) . ?
O3D H3D 0.8200 . ?
C3D C4D 1.560(13) . ?
C3D H14 0.9800 . ?
O4D C4D 1.437(14) . ?
C4D C5D 1.517(16) . ?
C4D H4D 0.9800 . ?
O5D C5D 1.49(2) . ?
C5D C6D 1.578(15) . ?
C5D H5D 0.9800 . ?
O6D C6D 1.430(7) . ?
O6D H6D 0.8200 . ?
C6D O63 1.450(7) . ?
C1E O5E 1.408(12) . ?
C1E O4F 1.422(14) 2_545 ?
C1E C2E 1.562(14) . ?
C1E H1E 0.9800 . ?
O2E C2E 1.446(12) . ?
O2E H2E 0.8200 . ?
C2E C3E 1.461(18) . ?
C2E H3 0.9800 . ?
O3E C3E 1.433(13) . ?
O3E H3E 0.8200 . ?
C3E C4E 1.523(12) . ?
C3E H4 0.9800 . ?
O4E C4E 1.444(12) . ?
O4E C1F 1.469(10) . ?
C4E C5E 1.507(14) . ?
C4E H4E 0.9800 . ?
O5E C5E 1.435(15) . ?
C5E C6E 1.568(15) . ?
C5E H5E 0.9800 . ?
O6E C6E 1.440(7) . ?
O6E H6E 0.8200 . ?
C6E O65 1.442(7) . ?
C6E O64 1.447(7) . ?
C1F O5F 1.379(11) . ?
C1F C2F 1.524(12) . ?
C1F H1F 0.9800 . ?
O2F C2F 1.455(11) . ?
O2F H2F 0.8200 . ?
C2F C3F 1.494(14) . ?
C2F H5 0.9800 . ?
O3F C3F 1.451(11) . ?
O3F H3F 0.8200 . ?
C3F C4F 1.543(13) . ?
C3F H6 0.9800 . ?
O4F C4F 1.426(12) . ?
C4F C5F 1.508(15) . ?
C4F H4F 0.9800 . ?
O5F C5F 1.445(13) . ?
C5F C6F 1.526(14) . ?
C5F H5F 0.9800 . ?
O6F C6F 1.393(18) . ?
O6F H6F 0.8200 . ?
C6F H6F1 0.9700 . ?
C6F H6F2 0.9700 . ?
O62 H62 0.8200 . ?
O63 H63 0.8200 . ?
O64 H64 0.8200 . ?
O65 H65 0.8200 . ?

loop_
_geom_hbond_atom_site_label_D
_geom_hbond_atom_site_label_H
_geom_hbond_atom_site_label_A
_geom_hbond_distance_DH
_geom_hbond_distance_HA
_geom_hbond_distance_DA
_geom_hbond_angle_DHA
_geom_hbond_site_symmetry_A
_geom_hbond_publ_flag
O2A H2A O3F 0.82 1.95 2.721(10) 156.4 5_456 yes
O3A H3A O2B 0.82 2.00 2.785(11) 158.9 . yes
O6A H6A O2E 0.82 2.29 2.829(13) 123.5 1_556 yes
O6A H6A O3E 0.82 2.59 3.374(13) 160.7 1_556 yes
C1B H1B O9 0.98 2.64 3.25(7) 120.7 7_557 yes
O2B H2B O2 0.82 1.93 2.73(3) 163.9 . yes
O6B H6B O33 0.82 2.02 2.78(3) 153.6 . yes
C6B H2 O62 0.97 2.64 3.56(4) 158.8 4 yes
C1C H1C O6F 0.98 2.49 3.468(15) 172.4 8_666 yes
O2C H2C O3D 0.82 2.41 2.854(11) 115.0 4 yes
O6C H6C O30 0.82 1.95 2.767(16) 170.7 . yes
C6C H6C2 O5D 0.97 2.62 3.340(18) 131.4 . yes
O2D H2D O3C 0.82 2.06 2.857(11) 164.2 . yes
O3D H3D O2C 0.82 2.19 2.854(11) 137.7 2_545 yes
O6D H6D O6F 0.82 2.07 2.869(17) 164.6 2_545 yes
C1E H1E O3D 0.98 2.40 3.265(14) 147.2 7_556 yes
O2E H2E O62 0.82 2.41 3.18(4) 156.6 1_554 yes
C2E H3 O2D 0.98 2.60 3.503(15) 152.5 7_556 yes
O3E H3E O2F 0.82 2.16 2.889(11) 147.7 . yes
O6E H6E O7 0.82 2.25 3.07(11) 172.0 . yes
O2F H2F O31 0.82 2.14 2.65(2) 120.1 . yes
C2F H5 O2C 0.98 2.49 3.407(13) 155.1 8_666 yes
O3F H3F O2F 0.82 2.57 2.918(12) 107.0 . yes
O6F H6F O6D 0.82 2.15 2.869(17) 147.1 4 yes
O63 H63 O8 0.82 1.74 2.36(12) 131.0 . yes
O63 H63 O8 0.82 2.33 3.04(12) 146.3 7_556 yes
O64 H64 O6C 0.82 2.25 2.85(2) 130.0 . yes
O65 H65 O63 0.82 2.20 2.67(3) 116.2 . yes

loop_
_geom_torsion_atom_site_label_1
_geom_torsion_atom_site_label_2
_geom_torsion_atom_site_label_3
_geom_torsion_atom_site_label_4
_geom_torsion
_geom_torsion_site_symmetry_1
_geom_torsion_site_symmetry_2
_geom_torsion_site_symmetry_3
_geom_torsion_site_symmetry_4
_geom_torsion_publ_flag
O5A C1A C2A O2A 174.1(7) . . . . ?
O4B C1A C2A O2A 49.5(9) 2_545 . . . ?
O5A C1A C2A C3A 53.2(10) . . . . ?
O4B C1A C2A C3A -71.4(9) 2_545 . . . ?
O2A C2A C3A O3A 64.9(10) . . . . ?
C1A C2A C3A O3A -173.1(7) . . . . ?
O2A C2A C3A C4A -174.2(7) . . . . ?
C1A C2A C3A C4A -52.3(11) . . . . ?
C1B O4A C4A C3A 127.3(8) . . . . ?
C1B O4A C4A C5A -113.3(8) . . . . ?
O3A C3A C4A O4A -62.3(10) . . . . ?
C2A C3A C4A O4A 176.5(8) . . . . ?
O3A C3A C4A C5A 175.6(8) . . . . ?
C2A C3A C4A C5A 54.4(11) . . . . ?
O4B C1A O5A C5A 63.5(10) 2_545 . . . ?
C2A C1A O5A C5A -58.5(11) . . . . ?
C1A O5A C5A C6A -177.2(8) . . . . ?
C1A O5A C5A C4A 59.6(10) . . . . ?
O4A C4A C5A O5A -176.9(7) . . . . ?
C3A C4A C5A O5A -56.4(10) . . . . ?
O4A C4A C5A C6A 63.4(11) . . . . ?
C3A C4A C5A C6A -176.1(8) . . . . ?
O5A C5A C6A O62 64.1(19) . . . . ?
C4A C5A C6A O62 -174.6(17) . . . . ?
O5A C5A C6A O6A -71.3(10) . . . . ?
C4A C5A C6A O6A 50.0(11) . . . . ?
C4A O4A C1B O5B 111.1(8) . . . . ?
C4A O4A C1B C2B -130.0(8) . . . . ?
O4A C1B C2B O2B 53.1(11) . . . . ?
O5B C1B C2B O2B 173.7(8) . . . . ?
O4A C1B C2B C3B -65.2(10) . . . . ?
O5B C1B C2B C3B 55.4(11) . . . . ?
O2B C2B C3B O3B 64.4(10) . . . . ?
C1B C2B C3B O3B -177.1(7) . . . . ?
O2B C2B C3B C4B -175.1(8) . . . . ?
C1B C2B C3B C4B -56.6(11) . . . . ?
C1A O4B C4B C5B -110.1(9) 4 . . . ?
C1A O4B C4B C3B 129.6(8) 4 . . . ?
O3B C3B C4B O4B -65.9(12) . . . . ?
C2B C3B C4B O4B 177.4(8) . . . . ?
O3B C3B C4B C5B 173.6(9) . . . . ?
C2B C3B C4B C5B 57.0(12) . . . . ?
O4A C1B O5B C5B 62.2(11) . . . . ?
C2B C1B O5B C5B -56.9(11) . . . . ?
C1B O5B C5B C4B 58.4(11) . . . . ?
C1B O5B C5B C6B -176.6(9) . . . . ?
O4B C4B C5B O5B -173.8(7) . . . . ?
C3B C4B C5B O5B -56.7(12) . . . . ?
O4B C4B C5B C6B 63.4(12) . . . . ?
C3B C4B C5B C6B -179.5(10) . . . . ?
O5B C5B C6B O6B -69.9(11) . . . . ?
C4B C5B C6B O6B 53.6(13) . . . . ?
O5C C1C C2C O2C 179.2(8) . . . . ?
O4D C1C C2C O2C 55.3(12) 4 . . . ?
O5C C1C C2C C3C 56.5(11) . . . . ?
O4D C1C C2C C3C -67.4(11) 4 . . . ?
O2C C2C C3C O3C 62.3(11) . . . . ?
C1C C2C C3C O3C -172.4(8) . . . . ?
O2C C2C C3C C4C 177.7(9) . . . . ?
C1C C2C C3C C4C -57.0(12) . . . . ?
C1D O4C C4C C3C 130.4(10) . . . . ?
C1D O4C C4C C5C -115.2(10) . . . . ?
O3C C3C C4C O4C -66.8(11) . . . . ?
C2C C3C C4C O4C 174.6(9) . . . . ?
O3C C3C C4C C5C 177.4(8) . . . . ?
C2C C3C C4C C5C 58.8(11) . . . . ?
O4D C1C O5C C5C 63.8(10) 4 . . . ?
C2C C1C O5C C5C -59.0(11) . . . . ?
C1C O5C C5C C4C 61.6(11) . . . . ?
C1C O5C C5C C6C -176.8(12) . . . . ?
O4C C4C C5C O5C -174.9(8) . . . . ?
C3C C4C C5C O5C -61.6(10) . . . . ?
O4C C4C C5C C6C 67.6(13) . . . . ?
C3C C4C C5C C6C -179.1(10) . . . . ?
O5C C5C C6C O6C -62.4(14) . . . . ?
C4C C5C C6C O6C 57.5(13) . . . . ?
C4C O4C C1D O5D 108.4(10) . . . . ?
C4C O4C C1D C2D -131.4(10) . . . . ?
O4C C1D C2D O2D 60.5(15) . . . . ?
O5D C1D C2D O2D -177.0(12) . . . . ?
O4C C1D C2D C3D -60.3(11) . . . . ?
O5D C1D C2D C3D 62.2(14) . . . . ?
O2D C2D C3D O3D 65.3(11) . . . . ?
C1D C2D C3D O3D -175.1(8) . . . . ?
O2D C2D C3D C4D 177.2(9) . . . . ?
C1D C2D C3D C4D -63.2(10) . . . . ?
C1C O4D C4D C5D -109.5(10) 2_545 . . . ?
C1C O4D C4D C3D 132.7(8) 2_545 . . . ?
O3D C3D C4D O4D -63.2(11) . . . . ?
C2D C3D C4D O4D -177.6(9) . . . . ?
O3D C3D C4D C5D 178.2(12) . . . . ?
C2D C3D C4D C5D 63.9(14) . . . . ?
O4C C1D O5D C5D 59.9(14) . . . . ?
C2D C1D O5D C5D -60.1(17) . . . . ?
C1D O5D C5D C4D 60.0(16) . . . . ?
C1D O5D C5D C6D -165.3(13) . . . . ?
O4D C4D C5D O5D -177.0(9) . . . . ?
C3D C4D C5D O5D -60.0(14) . . . . ?
O4D C4D C5D C6D 54.9(19) . . . . ?
C3D C4D C5D C6D 171.9(14) . . . . ?
O5D C5D C6D O6D -69.8(15) . . . . ?
C4D C5D C6D O6D 58.0(19) . . . . ?
O5D C5D C6D O63 -9.8(19) . . . . ?
C4D C5D C6D O63 118.0(17) . . . . ?
O5E C1E C2E O2E 174.6(9) . . . . ?
O4F C1E C2E O2E 53.7(11) 2_545 . . . ?
O5E C1E C2E C3E 54.7(12) . . . . ?
O4F C1E C2E C3E -66.2(11) 2_545 . . . ?
O2E C2E C3E O3E 65.7(12) . . . . ?
C1E C2E C3E O3E -175.5(8) . . . . ?
O2E C2E C3E C4E -174.6(9) . . . . ?
C1E C2E C3E C4E -55.8(13) . . . . ?
C1F O4E C4E C5E -112.3(9) . . . . ?
C1F O4E C4E C3E 129.6(9) . . . . ?
O3E C3E C4E O4E -64.1(13) . . . . ?
C2E C3E C4E O4E 175.5(9) . . . . ?
O3E C3E C4E C5E 178.3(11) . . . . ?
C2E C3E C4E C5E 58.0(14) . . . . ?
O4F C1E O5E C5E 61.2(11) 2_545 . . . ?
C2E C1E O5E C5E -58.8(13) . . . . ?
C1E O5E C5E C4E 62.9(13) . . . . ?
C1E O5E C5E C6E -171.4(10) . . . . ?
O4E C4E C5E O5E -176.0(8) . . . . ?
C3E C4E C5E O5E -58.6(14) . . . . ?
O4E C4E C5E C6E 63.7(15) . . . . ?
C3E C4E C5E C6E -178.9(12) . . . . ?
O5E C5E C6E O6E -32(5) . . . . ?
C4E C5E C6E O6E 88(5) . . . . ?
O5E C5E C6E O65 77.2(17) . . . . ?
C4E C5E C6E O65 -161.9(15) . . . . ?
O5E C5E C6E O64 -62.8(15) . . . . ?
C4E C5E C6E O64 58.0(18) . . . . ?
C4E O4E C1F O5F 105.8(8) . . . . ?
C4E O4E C1F C2F -131.4(8) . . . . ?
O5F C1F C2F O2F 178.2(7) . . . . ?
O4E C1F C2F O2F 55.6(9) . . . . ?
O5F C1F C2F C3F 55.2(10) . . . . ?
O4E C1F C2F C3F -67.4(9) . . . . ?
O2F C2F C3F O3F 64.9(11) . . . . ?
C1F C2F C3F O3F -173.9(7) . . . . ?
O2F C2F C3F C4F -175.8(8) . . . . ?
C1F C2F C3F C4F -54.6(11) . . . . ?
C1E O4F C4F C5F -110.6(10) 4 . . . ?
C1E O4F C4F C3F 130.1(9) 4 . . . ?
O3F C3F C4F O4F -60.7(11) . . . . ?
C2F C3F C4F O4F 179.8(8) . . . . ?
O3F C3F C4F C5F 178.5(8) . . . . ?
C2F C3F C4F C5F 59.1(11) . . . . ?
O4E C1F O5F C5F 62.0(10) . . . . ?
C2F C1F O5F C5F -57.9(10) . . . . ?
C1F O5F C5F C4F 61.0(10) . . . . ?
C1F O5F C5F C6F -176.2(8) . . . . ?
O4F C4F C5F O5F -178.0(8) . . . . ?
C3F C4F C5F O5F -60.8(10) . . . . ?
O4F C4F C5F C6F 65.6(12) . . . . ?
C3F C4F C5F C6F -177.2(9) . . . . ?
O5F C5F C6F O6F -62.5(12) . . . . ?
C4F C5F C6F O6F 55.8(14) . . . . ?
